data_7127595
loop_
_publ_author_name
'Schumann, Andr\'e'
'Bresien, Jonas'
'Fischer, Malte'
'Hering-Junghans, Christian'

_publ_section_title
;
 Aryl-substituted triarsiranes: synthesis and reactivity.
;
_journal_issue 8
_journal_name_full 'Chemical communications (Cambridge, England)'
_journal_page_first 1014
_journal_page_last 1017
_journal_paper_doi 10.1039/d0cc07533g
_journal_volume 57
_journal_year 2021
_chemical_formula_moiety 'C24 H39 As N2, 0.5 (C5 H12)'
_chemical_formula_sum 'C26.5 H45 As N2'
_chemical_formula_weight 466.56
_space_group_crystal_system monoclinic
_space_group_IT_number 15
_space_group_name_Hall '-C 2yc'
_space_group_name_H-M_alt 'C 1 2/c 1'
_atom_sites_solution_hydrogens geom
_audit_creation_method SHELXL-2014/7
_audit_update_record
;
2020-11-02 deposited with the CCDC.	2020-12-14 downloaded from the CCDC.
;
_cell_angle_alpha 90
_cell_angle_beta 91.12(3)
_cell_angle_gamma 90
_cell_formula_units_Z 8
_cell_length_a 36.358(7)
_cell_length_b 9.3907(19)
_cell_length_c 15.843(3)
_cell_measurement_reflns_used 14119
_cell_measurement_temperature 150(2)
_cell_measurement_theta_max 29.46
_cell_measurement_theta_min 2.17
_cell_volume 5408.2(18)
_computing_cell_refinement 'SAINT (Bruker, 2013)'
_computing_data_collection 'APEX2 (Bruker, 2014)'
_computing_data_reduction SAINT
_computing_molecular_graphics 'ORTEP-3v2.01 (Farrugia, 1997)'
_computing_publication_material 'SHELXL-2014/7 (Sheldrick, 2014)'
_computing_structure_refinement 'SHELXL-2014/7 (Sheldrick, 2014)'
_computing_structure_solution 'SHELXT (Sheldrick, 2015)'
_diffrn_ambient_temperature 150(2)
_diffrn_measured_fraction_theta_full 1.000
_diffrn_measured_fraction_theta_max 0.987
_diffrn_measurement_device_type 'STOE-IPDS II'
_diffrn_measurement_method 'omega scans'
_diffrn_radiation_monochromator graphite
_diffrn_radiation_source 'fine-focus sealed tube'
_diffrn_radiation_type MoK\a
_diffrn_radiation_wavelength 0.71073
_diffrn_reflns_av_R_equivalents 0.0463
_diffrn_reflns_av_unetI/netI 0.0366
_diffrn_reflns_Laue_measured_fraction_full 1.000
_diffrn_reflns_Laue_measured_fraction_max 0.987
_diffrn_reflns_limit_h_max 49
_diffrn_reflns_limit_h_min -49
_diffrn_reflns_limit_k_max 12
_diffrn_reflns_limit_k_min -12
_diffrn_reflns_limit_l_max 21
_diffrn_reflns_limit_l_min -21
_diffrn_reflns_number 50734
_diffrn_reflns_point_group_measured_fraction_full 1.000
_diffrn_reflns_point_group_measured_fraction_max 0.987
_diffrn_reflns_theta_full 25.242
_diffrn_reflns_theta_max 29.332
_diffrn_reflns_theta_min 2.240
_exptl_absorpt_coefficient_mu 1.271
_exptl_absorpt_correction_T_max 0.733
_exptl_absorpt_correction_T_min 0.630
_exptl_absorpt_correction_type multi-scan
_exptl_absorpt_process_details 'LANA (Stoe & Cie, 2012)'
_exptl_crystal_colour orange
_exptl_crystal_density_diffrn 1.146
_exptl_crystal_description block
_exptl_crystal_F_000 2008
_exptl_crystal_size_max 0.400
_exptl_crystal_size_mid 0.300
_exptl_crystal_size_min 0.260
_platon_squeeze_details
;                       
The unit cell contains four pentane molecules, which have
been treated as a diffuse contribution to the overall scattering 
without specific atom positions by SQUEEZE/PLATON.
;
_refine_diff_density_max 0.500
_refine_diff_density_min -0.445
_refine_diff_density_rms 0.052
_refine_ls_extinction_method none
_refine_ls_goodness_of_fit_ref 0.855
_refine_ls_hydrogen_treatment constr
_refine_ls_matrix_type full
_refine_ls_number_parameters 254
_refine_ls_number_reflns 7312
_refine_ls_number_restraints 0
_refine_ls_restrained_S_all 0.855
_refine_ls_R_factor_all 0.0512
_refine_ls_R_factor_gt 0.0320
_refine_ls_shift/su_max 0.004
_refine_ls_shift/su_mean 0.000
_refine_ls_structure_factor_coef Fsqd
_refine_ls_weighting_details 'w=1/[\s^2^(Fo^2^)+(0.0509P)^2^] where P=(Fo^2^+2Fc^2^)/3'
_refine_ls_weighting_scheme calc
_refine_ls_wR_factor_gt 0.0743
_refine_ls_wR_factor_ref 0.0783
_reflns_Friedel_coverage 0.000
_reflns_number_gt 4947
_reflns_number_total 7312
_reflns_threshold_expression 'I > 2\s(I)'
_cod_data_source_file d0cc07533g2.cif
_cod_data_source_block ks1484_TipAsIiPr2_cmp5ab
_cod_depositor_comments 'Adding full bibliography for 7127592--7127598.cif.'
_cod_original_cell_volume 5408.2(19)
_cod_original_sg_symbol_H-M 'C 2/c'
_cod_original_formula_sum 'C26.50 H45 As N2'
_cod_database_code 7127595
_shelx_shelxl_version_number 2014/7
_shelx_space_group_comment
;
The symmetry employed for this shelxl refinement is uniquely defined
by the following loop, which should always be used as a source of
symmetry information in preference to the above space-group names.
They are only intended as comments.
;
_shelx_estimated_absorpt_t_min 0.630
_shelx_estimated_absorpt_t_max 0.733
_platon_squeeze_void_probe_radius 1.20

loop_
_space_group_symop_operation_xyz
'x, y, z'
'-x, y, -z+1/2'
'x+1/2, y+1/2, z'
'-x+1/2, y+1/2, -z+1/2'
'-x, -y, -z'
'x, -y, z-1/2'
'-x+1/2, -y+1/2, -z'
'x+1/2, -y+1/2, z-1/2'

loop_
_atom_site_label
_atom_site_type_symbol
_atom_site_fract_x
_atom_site_fract_y
_atom_site_fract_z
_atom_site_U_iso_or_equiv
_atom_site_adp_type
_atom_site_occupancy
_atom_site_site_symmetry_order
_atom_site_calc_flag
_atom_site_refinement_flags_posn
_atom_site_refinement_flags_adp
_atom_site_refinement_flags_occupancy
_atom_site_disorder_assembly
_atom_site_disorder_group
C1 C 0.63389(4) 0.43228(17) 0.42172(9) 0.0314(3) Uani 1 1 d . . . . .
C2 C 0.64130(4) 0.57865(17) 0.43041(9) 0.0332(3) Uani 1 1 d . . . . .
C3 C 0.67530(4) 0.63270(17) 0.40564(9) 0.0347(3) Uani 1 1 d . . . . .
H3 H 0.6802 0.7313 0.4132 0.042 Uiso 1 1 calc R U . . .
C4 C 0.70192(4) 0.54710(18) 0.37050(9) 0.0346(3) Uani 1 1 d . . . . .
C5 C 0.69344(4) 0.40464(18) 0.35786(9) 0.0350(3) Uani 1 1 d . . . . .
H5 H 0.7110 0.3455 0.3313 0.042 Uiso 1 1 calc R U . . .
C6 C 0.66034(4) 0.34474(17) 0.38241(9) 0.0332(3) Uani 1 1 d . . . . .
C7 C 0.61373(5) 0.68471(18) 0.46498(10) 0.0377(4) Uani 1 1 d . . . . .
H7 H 0.5910 0.6300 0.4788 0.045 Uiso 1 1 calc R U . . .
C8 C 0.60267(6) 0.7960(2) 0.39936(13) 0.0529(5) Uani 1 1 d . . . . .
H8A H 0.6243 0.8514 0.3838 0.079 Uiso 1 1 calc R U . . .
H8B H 0.5841 0.8597 0.4229 0.079 Uiso 1 1 calc R U . . .
H8C H 0.5924 0.7484 0.3491 0.079 Uiso 1 1 calc R U . . .
C9 C 0.62728(6) 0.7553(2) 0.54616(12) 0.0532(5) Uani 1 1 d . . . . .
H9A H 0.6344 0.6819 0.5873 0.080 Uiso 1 1 calc R U . . .
H9B H 0.6076 0.8141 0.5692 0.080 Uiso 1 1 calc R U . . .
H9C H 0.6486 0.8154 0.5343 0.080 Uiso 1 1 calc R U . . .
C10 C 0.74055(5) 0.5987(2) 0.35201(11) 0.0424(4) Uani 1 1 d . . . . .
H10 H 0.7497 0.5418 0.3034 0.051 Uiso 1 1 calc R U . . .
C11 C 0.76549(5) 0.5658(2) 0.42823(14) 0.0577(5) Uani 1 1 d . . . . .
H11A H 0.7570 0.6189 0.4774 0.087 Uiso 1 1 calc R U . . .
H11B H 0.7908 0.5939 0.4159 0.087 Uiso 1 1 calc R U . . .
H11C H 0.7647 0.4635 0.4403 0.087 Uiso 1 1 calc R U . . .
C12 C 0.74334(5) 0.7549(2) 0.32821(12) 0.0509(5) Uani 1 1 d . . . . .
H12A H 0.7274 0.7740 0.2790 0.076 Uiso 1 1 calc R U . . .
H12B H 0.7689 0.7776 0.3145 0.076 Uiso 1 1 calc R U . . .
H12C H 0.7356 0.8138 0.3757 0.076 Uiso 1 1 calc R U . . .
C13 C 0.65308(5) 0.18748(17) 0.36611(10) 0.0383(4) Uani 1 1 d . . . . .
H13 H 0.6387 0.1512 0.4148 0.046 Uiso 1 1 calc R U . . .
C14 C 0.68734(6) 0.0965(2) 0.36108(17) 0.0637(6) Uani 1 1 d . . . . .
H14A H 0.7007 0.1208 0.3099 0.096 Uiso 1 1 calc R U . . .
H14B H 0.6804 -0.0042 0.3593 0.096 Uiso 1 1 calc R U . . .
H14C H 0.7032 0.1141 0.4108 0.096 Uiso 1 1 calc R U . . .
C15 C 0.62907(7) 0.1682(2) 0.28733(13) 0.0629(6) Uani 1 1 d . . . . .
H15A H 0.6062 0.2218 0.2935 0.094 Uiso 1 1 calc R U . . .
H15B H 0.6234 0.0669 0.2797 0.094 Uiso 1 1 calc R U . . .
H15C H 0.6422 0.2034 0.2381 0.094 Uiso 1 1 calc R U . . .
C16 C 0.59423(4) 0.40410(18) 0.57728(9) 0.0356(3) Uani 1 1 d . . . . .
C17 C 0.58240(5) 0.4868(2) 0.70625(11) 0.0471(4) Uani 1 1 d . . . . .
H17 H 0.5696 0.5268 0.7523 0.057 Uiso 1 1 calc R U . . .
C18 C 0.61713(5) 0.4419(2) 0.70762(10) 0.0443(4) Uani 1 1 d . . . . .
H18 H 0.6338 0.4453 0.7544 0.053 Uiso 1 1 calc R U . . .
C19 C 0.53086(5) 0.5020(2) 0.59625(12) 0.0509(5) Uani 1 1 d . . . . .
H19 H 0.5310 0.5041 0.5331 0.061 Uiso 1 1 calc R U . . .
C20 C 0.50409(7) 0.3896(4) 0.62161(18) 0.0944(10) Uani 1 1 d . . . . .
H20A H 0.5112 0.2981 0.5972 0.142 Uiso 1 1 calc R U . . .
H20B H 0.4794 0.4154 0.6010 0.142 Uiso 1 1 calc R U . . .
H20C H 0.5041 0.3817 0.6833 0.142 Uiso 1 1 calc R U . . .
C21 C 0.52053(8) 0.6485(3) 0.6258(2) 0.1023(11) Uani 1 1 d . . . . .
H21A H 0.5173 0.6474 0.6870 0.153 Uiso 1 1 calc R U . . .
H21B H 0.4975 0.6778 0.5978 0.153 Uiso 1 1 calc R U . . .
H21C H 0.5401 0.7159 0.6117 0.153 Uiso 1 1 calc R U . . .
C22 C 0.65765(5) 0.30815(19) 0.60840(11) 0.0426(4) Uani 1 1 d . . . . .
H22 H 0.6552 0.2748 0.5486 0.051 Uiso 1 1 calc R U . . .
C23 C 0.69137(5) 0.4014(2) 0.61531(13) 0.0548(5) Uani 1 1 d . . . . .
H23A H 0.6887 0.4823 0.5766 0.082 Uiso 1 1 calc R U . . .
H23B H 0.7131 0.3460 0.6005 0.082 Uiso 1 1 calc R U . . .
H23C H 0.6942 0.4365 0.6733 0.082 Uiso 1 1 calc R U . . .
C24 C 0.65957(6) 0.1776(2) 0.66480(14) 0.0574(5) Uani 1 1 d . . . . .
H24A H 0.6610 0.2075 0.7240 0.086 Uiso 1 1 calc R U . . .
H24B H 0.6815 0.1217 0.6514 0.086 Uiso 1 1 calc R U . . .
H24C H 0.6375 0.1193 0.6554 0.086 Uiso 1 1 calc R U . . .
N1 N 0.56832(4) 0.46483(17) 0.62556(8) 0.0415(3) Uani 1 1 d . . . . .
N2 N 0.62427(4) 0.38956(15) 0.62821(8) 0.0371(3) Uani 1 1 d . . . . .
As1 As 0.58746(2) 0.34525(2) 0.46079(2) 0.03730(6) Uani 1 1 d . . . . .

loop_
_atom_site_aniso_label
_atom_site_aniso_U_11
_atom_site_aniso_U_22
_atom_site_aniso_U_33
_atom_site_aniso_U_23
_atom_site_aniso_U_13
_atom_site_aniso_U_12
C1 0.0301(7) 0.0419(9) 0.0224(7) 0.0019(6) 0.0018(6) -0.0028(6)
C2 0.0351(8) 0.0420(9) 0.0225(7) 0.0001(6) 0.0015(6) 0.0022(7)
C3 0.0390(8) 0.0371(9) 0.0280(7) -0.0014(6) 0.0038(6) -0.0026(7)
C4 0.0351(8) 0.0437(9) 0.0252(7) -0.0013(6) 0.0039(6) -0.0009(7)
C5 0.0364(8) 0.0418(8) 0.0270(7) -0.0025(6) 0.0052(6) 0.0019(7)
C6 0.0367(8) 0.0387(8) 0.0241(6) 0.0014(6) 0.0012(6) 0.0009(7)
C7 0.0373(8) 0.0427(10) 0.0332(8) -0.0020(7) 0.0064(7) 0.0029(7)
C8 0.0568(12) 0.0532(11) 0.0489(11) 0.0032(9) 0.0061(9) 0.0170(9)
C9 0.0555(12) 0.0608(12) 0.0433(10) -0.0144(9) 0.0031(9) 0.0105(9)
C10 0.0381(9) 0.0508(10) 0.0386(9) -0.0102(8) 0.0101(7) -0.0057(8)
C11 0.0395(10) 0.0663(13) 0.0672(13) -0.0084(11) -0.0034(9) -0.0009(9)
C12 0.0474(10) 0.0586(12) 0.0470(10) -0.0007(9) 0.0093(8) -0.0148(9)
C13 0.0448(9) 0.0385(9) 0.0317(8) 0.0005(6) 0.0045(7) -0.0011(7)
C14 0.0597(13) 0.0390(10) 0.0927(17) 0.0044(11) 0.0129(12) 0.0060(9)
C15 0.0974(18) 0.0437(11) 0.0468(11) -0.0076(9) -0.0185(11) -0.0024(11)
C16 0.0372(8) 0.0452(9) 0.0245(7) 0.0007(6) 0.0057(6) -0.0046(7)
C17 0.0518(11) 0.0623(12) 0.0275(8) -0.0032(8) 0.0063(7) 0.0026(9)
C18 0.0502(10) 0.0565(11) 0.0263(8) 0.0006(7) 0.0001(7) 0.0004(8)
C19 0.0372(9) 0.0805(14) 0.0352(9) -0.0001(9) 0.0058(7) 0.0054(9)
C20 0.0509(13) 0.159(3) 0.0729(17) 0.0485(18) -0.0067(12) -0.0297(16)
C21 0.0659(16) 0.123(3) 0.117(2) -0.044(2) -0.0217(16) 0.0442(17)
C22 0.0431(9) 0.0528(11) 0.0320(8) 0.0032(7) 0.0011(7) 0.0076(8)
C23 0.0410(10) 0.0720(13) 0.0514(11) 0.0102(10) 0.0000(8) 0.0018(9)
C24 0.0646(13) 0.0555(13) 0.0521(11) 0.0103(9) 0.0024(10) 0.0119(10)
N1 0.0384(7) 0.0581(9) 0.0283(7) -0.0003(6) 0.0061(6) 0.0019(7)
N2 0.0390(7) 0.0468(8) 0.0256(6) 0.0019(6) 0.0015(5) 0.0006(6)
As1 0.03352(9) 0.05010(10) 0.02835(8) -0.00320(8) 0.00288(6) -0.00713(8)

loop_
_atom_type_symbol
_atom_type_description
_atom_type_scat_dispersion_real
_atom_type_scat_dispersion_imag
_atom_type_scat_source
C C 0.0033 0.0016 'International Tables Vol C Tables 4.2.6.8 and 6.1.1.4'
H H 0.0000 0.0000 'International Tables Vol C Tables 4.2.6.8 and 6.1.1.4'
N N 0.0061 0.0033 'International Tables Vol C Tables 4.2.6.8 and 6.1.1.4'
As As 0.0499 2.0058 'International Tables Vol C Tables 4.2.6.8 and 6.1.1.4'

loop_
_geom_angle_atom_site_label_1
_geom_angle_atom_site_label_2
_geom_angle_atom_site_label_3
_geom_angle
_geom_angle_site_symmetry_1
_geom_angle_site_symmetry_3
_geom_angle_publ_flag
C2 C1 C6 118.62(13) . . ?
C2 C1 As1 122.28(11) . . ?
C6 C1 As1 119.08(12) . . ?
C3 C2 C1 119.70(14) . . ?
C3 C2 C7 117.07(15) . . ?
C1 C2 C7 123.23(14) . . ?
C4 C3 C2 122.06(15) . . ?
C4 C3 H3 119.0 . . ?
C2 C3 H3 119.0 . . ?
C3 C4 C5 117.60(14) . . ?
C3 C4 C10 123.29(15) . . ?
C5 C4 C10 118.92(14) . . ?
C4 C5 C6 122.75(15) . . ?
C4 C5 H5 118.6 . . ?
C6 C5 H5 118.6 . . ?
C5 C6 C1 119.09(15) . . ?
C5 C6 C13 119.55(14) . . ?
C1 C6 C13 121.36(14) . . ?
C9 C7 C8 110.81(16) . . ?
C9 C7 C2 112.62(14) . . ?
C8 C7 C2 111.73(13) . . ?
C9 C7 H7 107.1 . . ?
C8 C7 H7 107.1 . . ?
C2 C7 H7 107.1 . . ?
C7 C8 H8A 109.5 . . ?
C7 C8 H8B 109.5 . . ?
H8A C8 H8B 109.5 . . ?
C7 C8 H8C 109.5 . . ?
H8A C8 H8C 109.5 . . ?
H8B C8 H8C 109.5 . . ?
C7 C9 H9A 109.5 . . ?
C7 C9 H9B 109.5 . . ?
H9A C9 H9B 109.5 . . ?
C7 C9 H9C 109.5 . . ?
H9A C9 H9C 109.5 . . ?
H9B C9 H9C 109.5 . . ?
C12 C10 C4 114.98(15) . . ?
C12 C10 C11 110.50(16) . . ?
C4 C10 C11 108.64(15) . . ?
C12 C10 H10 107.5 . . ?
C4 C10 H10 107.5 . . ?
C11 C10 H10 107.5 . . ?
C10 C11 H11A 109.5 . . ?
C10 C11 H11B 109.5 . . ?
H11A C11 H11B 109.5 . . ?
C10 C11 H11C 109.5 . . ?
H11A C11 H11C 109.5 . . ?
H11B C11 H11C 109.5 . . ?
C10 C12 H12A 109.5 . . ?
C10 C12 H12B 109.5 . . ?
H12A C12 H12B 109.5 . . ?
C10 C12 H12C 109.5 . . ?
H12A C12 H12C 109.5 . . ?
H12B C12 H12C 109.5 . . ?
C14 C13 C15 110.45(17) . . ?
C14 C13 C6 114.62(15) . . ?
C15 C13 C6 110.48(14) . . ?
C14 C13 H13 107.0 . . ?
C15 C13 H13 107.0 . . ?
C6 C13 H13 107.0 . . ?
C13 C14 H14A 109.5 . . ?
C13 C14 H14B 109.5 . . ?
H14A C14 H14B 109.5 . . ?
C13 C14 H14C 109.5 . . ?
H14A C14 H14C 109.5 . . ?
H14B C14 H14C 109.5 . . ?
C13 C15 H15A 109.5 . . ?
C13 C15 H15B 109.5 . . ?
H15A C15 H15B 109.5 . . ?
C13 C15 H15C 109.5 . . ?
H15A C15 H15C 109.5 . . ?
H15B C15 H15C 109.5 . . ?
N1 C16 N2 105.59(13) . . ?
N1 C16 As1 125.63(13) . . ?
N2 C16 As1 128.73(12) . . ?
C18 C17 N1 107.55(15) . . ?
C18 C17 H17 126.2 . . ?
N1 C17 H17 126.2 . . ?
C17 C18 N2 107.07(16) . . ?
C17 C18 H18 126.5 . . ?
N2 C18 H18 126.5 . . ?
N1 C19 C20 110.55(18) . . ?
N1 C19 C21 110.73(18) . . ?
C20 C19 C21 113.2(2) . . ?
N1 C19 H19 107.4 . . ?
C20 C19 H19 107.4 . . ?
C21 C19 H19 107.4 . . ?
C19 C20 H20A 109.5 . . ?
C19 C20 H20B 109.5 . . ?
H20A C20 H20B 109.5 . . ?
C19 C20 H20C 109.5 . . ?
H20A C20 H20C 109.5 . . ?
H20B C20 H20C 109.5 . . ?
C19 C21 H21A 109.5 . . ?
C19 C21 H21B 109.5 . . ?
H21A C21 H21B 109.5 . . ?
C19 C21 H21C 109.5 . . ?
H21A C21 H21C 109.5 . . ?
H21B C21 H21C 109.5 . . ?
N2 C22 C23 110.78(16) . . ?
N2 C22 C24 108.80(15) . . ?
C23 C22 C24 113.46(17) . . ?
N2 C22 H22 107.9 . . ?
C23 C22 H22 107.9 . . ?
C24 C22 H22 107.9 . . ?
C22 C23 H23A 109.5 . . ?
C22 C23 H23B 109.5 . . ?
H23A C23 H23B 109.5 . . ?
C22 C23 H23C 109.5 . . ?
H23A C23 H23C 109.5 . . ?
H23B C23 H23C 109.5 . . ?
C22 C24 H24A 109.5 . . ?
C22 C24 H24B 109.5 . . ?
H24A C24 H24B 109.5 . . ?
C22 C24 H24C 109.5 . . ?
H24A C24 H24C 109.5 . . ?
H24B C24 H24C 109.5 . . ?
C16 N1 C17 109.67(15) . . ?
C16 N1 C19 124.91(14) . . ?
C17 N1 C19 125.42(14) . . ?
C16 N2 C18 110.11(14) . . ?
C16 N2 C22 125.76(14) . . ?
C18 N2 C22 123.34(14) . . ?
C16 As1 C1 94.97(7) . . ?

loop_
_geom_bond_atom_site_label_1
_geom_bond_atom_site_label_2
_geom_bond_distance
_geom_bond_site_symmetry_2
_geom_bond_publ_flag
C1 C2 1.407(2) . ?
C1 C6 1.418(2) . ?
C1 As1 1.9854(15) . ?
C2 C3 1.399(2) . ?
C2 C7 1.523(2) . ?
C3 C4 1.384(2) . ?
C3 H3 0.9500 . ?
C4 C5 1.387(2) . ?
C4 C10 1.520(2) . ?
C5 C6 1.391(2) . ?
C5 H5 0.9500 . ?
C6 C13 1.521(2) . ?
C7 C9 1.520(2) . ?
C7 C8 1.522(3) . ?
C7 H7 1.0000 . ?
C8 H8A 0.9800 . ?
C8 H8B 0.9800 . ?
C8 H8C 0.9800 . ?
C9 H9A 0.9800 . ?
C9 H9B 0.9800 . ?
C9 H9C 0.9800 . ?
C10 C12 1.518(3) . ?
C10 C11 1.527(3) . ?
C10 H10 1.0000 . ?
C11 H11A 0.9800 . ?
C11 H11B 0.9800 . ?
C11 H11C 0.9800 . ?
C12 H12A 0.9800 . ?
C12 H12B 0.9800 . ?
C12 H12C 0.9800 . ?
C13 C14 1.513(3) . ?
C13 C15 1.520(3) . ?
C13 H13 1.0000 . ?
C14 H14A 0.9800 . ?
C14 H14B 0.9800 . ?
C14 H14C 0.9800 . ?
C15 H15A 0.9800 . ?
C15 H15B 0.9800 . ?
C15 H15C 0.9800 . ?
C16 N1 1.351(2) . ?
C16 N2 1.352(2) . ?
C16 As1 1.9376(16) . ?
C17 C18 1.331(3) . ?
C17 N1 1.383(2) . ?
C17 H17 0.9500 . ?
C18 N2 1.380(2) . ?
C18 H18 0.9500 . ?
C19 N1 1.472(2) . ?
C19 C20 1.496(3) . ?
C19 C21 1.504(3) . ?
C19 H19 1.0000 . ?
C20 H20A 0.9800 . ?
C20 H20B 0.9800 . ?
C20 H20C 0.9800 . ?
C21 H21A 0.9800 . ?
C21 H21B 0.9800 . ?
C21 H21C 0.9800 . ?
C22 N2 1.473(2) . ?
C22 C23 1.509(3) . ?
C22 C24 1.518(3) . ?
C22 H22 1.0000 . ?
C23 H23A 0.9800 . ?
C23 H23B 0.9800 . ?
C23 H23C 0.9800 . ?
C24 H24A 0.9800 . ?
C24 H24B 0.9800 . ?
C24 H24C 0.9800 . ?

loop_
_geom_torsion_atom_site_label_1
_geom_torsion_atom_site_label_2
_geom_torsion_atom_site_label_3
_geom_torsion_atom_site_label_4
_geom_torsion
_geom_torsion_site_symmetry_1
_geom_torsion_site_symmetry_2
_geom_torsion_site_symmetry_3
_geom_torsion_site_symmetry_4
_geom_torsion_publ_flag
C6 C1 C2 C3 -4.3(2) . . . . ?
As1 C1 C2 C3 176.73(11) . . . . ?
C6 C1 C2 C7 174.89(14) . . . . ?
As1 C1 C2 C7 -4.1(2) . . . . ?
C1 C2 C3 C4 1.7(2) . . . . ?
C7 C2 C3 C4 -177.60(14) . . . . ?
C2 C3 C4 C5 2.0(2) . . . . ?
C2 C3 C4 C10 -172.96(15) . . . . ?
C3 C4 C5 C6 -3.0(2) . . . . ?
C10 C4 C5 C6 172.19(15) . . . . ?
C4 C5 C6 C1 0.3(2) . . . . ?
C4 C5 C6 C13 179.87(15) . . . . ?
C2 C1 C6 C5 3.4(2) . . . . ?
As1 C1 C6 C5 -177.64(11) . . . . ?
C2 C1 C6 C13 -176.19(14) . . . . ?
As1 C1 C6 C13 2.8(2) . . . . ?
C3 C2 C7 C9 -63.29(19) . . . . ?
C1 C2 C7 C9 117.48(18) . . . . ?
C3 C2 C7 C8 62.2(2) . . . . ?
C1 C2 C7 C8 -117.05(18) . . . . ?
C3 C4 C10 C12 -32.0(2) . . . . ?
C5 C4 C10 C12 153.12(16) . . . . ?
C3 C4 C10 C11 92.4(2) . . . . ?
C5 C4 C10 C11 -82.47(19) . . . . ?
C5 C6 C13 C14 26.2(2) . . . . ?
C1 C6 C13 C14 -154.21(17) . . . . ?
C5 C6 C13 C15 -99.33(19) . . . . ?
C1 C6 C13 C15 80.2(2) . . . . ?
N1 C17 C18 N2 -1.2(2) . . . . ?
N2 C16 N1 C17 -0.32(19) . . . . ?
As1 C16 N1 C17 177.43(13) . . . . ?
N2 C16 N1 C19 179.54(16) . . . . ?
As1 C16 N1 C19 -2.7(2) . . . . ?
C18 C17 N1 C16 0.9(2) . . . . ?
C18 C17 N1 C19 -178.91(17) . . . . ?
C20 C19 N1 C16 98.8(2) . . . . ?
C21 C19 N1 C16 -134.9(2) . . . . ?
C20 C19 N1 C17 -81.3(3) . . . . ?
C21 C19 N1 C17 45.0(3) . . . . ?
N1 C16 N2 C18 -0.41(19) . . . . ?
As1 C16 N2 C18 -178.06(13) . . . . ?
N1 C16 N2 C22 169.61(15) . . . . ?
As1 C16 N2 C22 -8.0(2) . . . . ?
C17 C18 N2 C16 1.0(2) . . . . ?
C17 C18 N2 C22 -169.31(16) . . . . ?
C23 C22 N2 C16 123.88(18) . . . . ?
C24 C22 N2 C16 -110.74(19) . . . . ?
C23 C22 N2 C18 -67.4(2) . . . . ?
C24 C22 N2 C18 58.0(2) . . . . ?

loop_
_platon_squeeze_void_nr
_platon_squeeze_void_average_x
_platon_squeeze_void_average_y
_platon_squeeze_void_average_z
_platon_squeeze_void_volume
_platon_squeeze_void_count_electrons
_platon_squeeze_void_content
1 0.500 0.000 0.362 420 77 ' '
2 0.000 0.500 0.250 420 77 ' '
